data_4028822
loop_
_publ_author_name
'Joanna V. Geden'
'Benjamin O. Beasley'
'Guy J. Clarkson'
'Michael Shipman'

_publ_section_title
;
 Asymmetric Synthesis of 2-Substituted Oxetan-3-ones via Metalated
 SAMP/RAMP Hydrazones
;
_journal_name_full 'Journal of Organic Chemistry'
_journal_page_first 12243
_journal_page_last 12250
_journal_paper_doi 10.1021/jo4020485
_journal_volume 78
_journal_year 2013
_chemical_formula_moiety 'C10 H10 O3'
_chemical_formula_sum 'C10 H10 O3'
_chemical_formula_weight 178.18
_chemical_name_systematic
;
 ?
;
_space_group_crystal_system monoclinic
_space_group_IT_number 14
_space_group_name_Hall '-P 2yn'
_space_group_name_H-M_alt 'P 1 21/n 1'
_symmetry_space_group_name_Hall '-P 2yn'
_symmetry_space_group_name_H-M 'P 1 21/n 1'
_atom_sites_solution_hydrogens mixed
_atom_sites_solution_primary direct
_audit_creation_date 2013-06-09
_audit_creation_method
;
  Olex2 1.2
  (compiled Apr 23 2013 17:54:37, GUI svn.r4466)
;
_cell_angle_alpha 90
_cell_angle_beta 91.672(3)
_cell_angle_gamma 90
_cell_formula_units_Z 8
_cell_length_a 8.2592(2)
_cell_length_b 5.45466(16)
_cell_length_c 38.5981(10)
_cell_measurement_reflns_used 3530
_cell_measurement_temperature 150(2)
_cell_measurement_theta_max 75.0254
_cell_measurement_theta_min 3.4338
_cell_volume 1738.15(8)
_computing_cell_refinement
;
CrysAlisPro, Agilent Technologies,
Version 1.171.36.21 (release 14-08-2012 CrysAlis171 .NET)
(compiled Sep 14 2012,17:21:16)
;
_computing_data_collection
;
CrysAlisPro, Agilent Technologies,
Version 1.171.36.21 (release 14-08-2012 CrysAlis171 .NET)
(compiled Sep 14 2012,17:21:16)
;
_computing_data_reduction
;
CrysAlisPro, Agilent Technologies,
Version 1.171.36.21 (release 14-08-2012 CrysAlis171 .NET)
(compiled Sep 14 2012,17:21:16)
;
_computing_molecular_graphics
;
O. V. Dolomanov, L. J. Bourhis, R. J. Gildea, J. A. K. Howard and H. Puschmann,
OLEX2: a complete structure solution, refinement and analysis program.
J. Appl. Cryst. (2009). 42, 339-341.
;
_computing_publication_material
;
O. V. Dolomanov, L. J. Bourhis, R. J. Gildea, J. A. K. Howard and H. Puschmann,
OLEX2: a complete structure solution, refinement and analysis program.
J. Appl. Cryst. (2009). 42, 339-341.
;
_computing_structure_refinement
;
XL, G.M. Sheldrick, Acta Cryst.
(2008). A64, 112-122
;
_computing_structure_solution
;
XS, G.M. Sheldrick, Acta Cryst.
(2008). A64, 112-122
;
_diffrn_ambient_temperature 150.15
_diffrn_detector_area_resol_mean 10.2833
_diffrn_measured_fraction_theta_full 0.9954
_diffrn_measured_fraction_theta_max 0.9755
_diffrn_measurement_details
;
  1 omega   56.00   99.00   1.0000    8.0000
omega____ theta____ kappa____ phi______ frames
    -        0.0000 -178.0000  -30.0000 43

  2 omega    8.00   42.00   1.0000    8.0000
omega____ theta____ kappa____ phi______ frames
    -        0.0000   82.0000  -36.0000 34

  3 omega   53.00   78.00   1.0000    8.0000
omega____ theta____ kappa____ phi______ frames
    -        0.0000 -178.0000    0.0000 25

  4 omega   22.00   48.00   1.0000    8.0000
omega____ theta____ kappa____ phi______ frames
    -        0.0000  -99.0000   30.0000 26

  5 omega    4.00   29.00   1.0000    8.0000
omega____ theta____ kappa____ phi______ frames
    -        0.0000 -106.0000  -64.0000 25

  6 omega -125.00  -77.00   1.0000   16.0000
omega____ theta____ kappa____ phi______ frames
    -      -59.6766  -82.0000   22.0000 48

  7 omega -125.00  -73.00   1.0000   16.0000
omega____ theta____ kappa____ phi______ frames
    -      -59.6766  -61.0000  -60.0000 52

  8 omega  -60.00  -22.00   1.0000   16.0000
omega____ theta____ kappa____ phi______ frames
    -      -59.6766  -61.0000  -60.0000 38

  9 omega   96.00  150.00   1.0000   16.0000
omega____ theta____ kappa____ phi______ frames
    -       59.6766  125.0000  -30.0000 54

 10 omega   95.00  154.00   1.0000   16.0000
omega____ theta____ kappa____ phi______ frames
    -       59.6766  125.0000 -120.0000 59

 11 omega   95.00  150.00   1.0000   16.0000
omega____ theta____ kappa____ phi______ frames
    -       59.6766  125.0000   30.0000 55

 12 omega  -93.00  -32.00   1.0000   32.0000
omega____ theta____ kappa____ phi______ frames
    -      -73.5000  178.0000   60.0000 61

 13 omega   25.00   52.00   1.0000   32.0000
omega____ theta____ kappa____ phi______ frames
    -      119.3533  -38.0000    0.0000 27

 14 omega   86.00  148.00   1.0000   32.0000
omega____ theta____ kappa____ phi______ frames
    -      119.3533  178.0000   60.0000 62

 15 omega   23.00   92.00   1.0000   32.0000
omega____ theta____ kappa____ phi______ frames
    -      119.3533  -25.0000 -120.0000 69

 16 omega  109.00  178.00   1.0000   32.0000
omega____ theta____ kappa____ phi______ frames
    -      119.3533  111.0000 -120.0000 69

 17 omega   98.00  148.00   1.0000   32.0000
omega____ theta____ kappa____ phi______ frames
    -      119.3533   82.0000  -22.0000 50

 18 omega   29.00   80.00   1.0000   32.0000
omega____ theta____ kappa____ phi______ frames
    -      119.3533  -50.0000 -150.0000 51

 19 omega  102.00  168.00   1.0000   32.0000
omega____ theta____ kappa____ phi______ frames
    -      119.3533  111.0000  -90.0000 66

 20 omega   24.00   97.00   1.0000   32.0000
omega____ theta____ kappa____ phi______ frames
    -      119.3533 -111.0000 -120.0000 73

 21 omega   75.00  141.00   1.0000   32.0000
omega____ theta____ kappa____ phi______ frames
    -      119.3533  178.0000 -180.0000 66
;
_diffrn_measurement_device_type 'Xcalibur, Ruby, Gemini'
_diffrn_measurement_method '\w scans'
_diffrn_orient_matrix_UB_11 0.0687064000
_diffrn_orient_matrix_UB_12 0.0292630000
_diffrn_orient_matrix_UB_13 0.0373065000
_diffrn_orient_matrix_UB_21 0.0795499000
_diffrn_orient_matrix_UB_22 0.2439830000
_diffrn_orient_matrix_UB_23 -0.0101988000
_diffrn_orient_matrix_UB_31 -0.1540914000
_diffrn_orient_matrix_UB_32 0.1392259000
_diffrn_orient_matrix_UB_33 0.0099925000
_diffrn_radiation_monochromator graphite
_diffrn_radiation_type 'Cu K\a'
_diffrn_radiation_wavelength 1.5418
_diffrn_reflns_av_R_equivalents 0.0180
_diffrn_reflns_av_unetI/netI 0.0194
_diffrn_reflns_Laue_measured_fraction_full 0.996
_diffrn_reflns_Laue_measured_fraction_max 0.975
_diffrn_reflns_limit_h_max 5
_diffrn_reflns_limit_h_min -10
_diffrn_reflns_limit_k_max 6
_diffrn_reflns_limit_k_min -5
_diffrn_reflns_limit_l_max 47
_diffrn_reflns_limit_l_min -47
_diffrn_reflns_number 5880
_diffrn_reflns_point_group_measured_fraction_full 0.996
_diffrn_reflns_point_group_measured_fraction_max 0.975
_diffrn_reflns_theta_full 67.684
_diffrn_reflns_theta_max 75.204
_diffrn_reflns_theta_min 4.584
_diffrn_source 'Enhance (Cu) x-ray Source'
_exptl_absorpt_coefficient_mu 0.837
_exptl_absorpt_correction_T_max 1.00000
_exptl_absorpt_correction_T_min 0.61454
_exptl_absorpt_correction_type multi-scan
_exptl_absorpt_process_details
;
CrysAlisPro, Agilent Technologies,
Version 1.171.36.21 (release 14-08-2012 CrysAlis171 .NET)
(compiled Sep 14 2012,17:21:16)
empirical absorption correction using spherical harmonics,
 implemented in SCALE3 ABSPACK scaling algorithm.
;
_exptl_crystal_colour colourless
_exptl_crystal_colour_primary colourless
_exptl_crystal_density_diffrn 1.362
_exptl_crystal_description block
_exptl_crystal_F_000 752
_exptl_crystal_size_max 0.4
_exptl_crystal_size_mid 0.36
_exptl_crystal_size_min 0.12
_refine_diff_density_max 0.350
_refine_diff_density_min -0.250
_refine_diff_density_rms 0.053
_refine_ls_extinction_method none
_refine_ls_goodness_of_fit_ref 1.086
_refine_ls_hydrogen_treatment mixed
_refine_ls_matrix_type full
_refine_ls_number_parameters 243
_refine_ls_number_reflns 3497
_refine_ls_number_restraints 2
_refine_ls_restrained_S_all 1.086
_refine_ls_R_factor_all 0.0473
_refine_ls_R_factor_gt 0.0449
_refine_ls_shift/su_max 0.001
_refine_ls_shift/su_mean 0.000
_refine_ls_structure_factor_coef Fsqd
_refine_ls_weighting_details
;
 w=1/[\s^2^(Fo^2^)+(0.0572P)^2^+0.8286P]
 where P=(Fo^2^+2Fc^2^)/3
;
_refine_ls_weighting_scheme calc
_refine_ls_wR_factor_gt 0.1189
_refine_ls_wR_factor_ref 0.1202
_reflns_Friedel_coverage 0.000
_reflns_number_gt 3334
_reflns_number_total 3497
_reflns_threshold_expression 'I > 2\s(I)'
_cod_data_source_file jo4020485_si_004.cif
_cod_data_source_block jg2
_cod_database_code 4028822
_cod_database_fobs_code 4028822
_chemical_oxdiff_formula 'C20 H20 N2 O2'
_reflns_odcompleteness_completeness 99.54
_reflns_odcompleteness_iscentric 1
_reflns_odcompleteness_theta 69.95
_olex2_refinement_description
;
1. Fixed Uiso
 At 1.2 times of:
  All C(H,H) groups, H21 of C21, H8 of C8, H9 of C9, H22 of C22, H20 of C20,
  H7 of C7, H4 of C4, H18 of C18, H15 of C15, H10 of C10, H11 of C11, H19 of C19
 At 1.5 times of:
  H5 of C5, H16 of C16
2. Restrained distances
 O5-H5A
 0.87 with sigma of 0.02
 H5A-H5
 2.1 with sigma of 0.04
3.a Ternary CH refined with riding coordinates:
 C4(H4), C5(H5), C15(H15), C16(H16)
3.b Secondary CH2 refined with riding coordinates:
 C2(H2A,H2B), C13(H13A,H13B)
3.c Aromatic/amide H refined with riding coordinates:
 C7(H7), C8(H8), C9(H9), C10(H10), C11(H11), C18(H18), C19(H19), C20(H20),
 C21(H21), C22(H22)
;
_shelx_space_group_comment
;
The symmetry employed for this shelxl refinement is uniquely defined
by the following loop, which should always be used as a source of
symmetry information in preference to the above space-group names.
They are only intended as comments.
;
_shelxl_version_number 2013-2

loop_
_space_group_symop_operation_xyz
'x, y, z'
'-x+1/2, y+1/2, -z+1/2'
'-x, -y, -z'
'x-1/2, -y-1/2, z-1/2'

loop_
_atom_site_label
_atom_site_type_symbol
_atom_site_fract_x
_atom_site_fract_y
_atom_site_fract_z
_atom_site_U_iso_or_equiv
_atom_site_adp_type
_atom_site_occupancy
_atom_site_site_symmetry_order
_atom_site_calc_flag
_atom_site_refinement_flags_posn
_atom_site_refinement_flags_adp
O1 O 0.56829(13) 0.77536(19) 0.58338(3) 0.0304(3) Uani 1 1 d . .
C2 C 0.5748(2) 0.7453(3) 0.54563(4) 0.0304(3) Uani 1 1 d . .
H2A H 0.6853 0.7598 0.5365 0.036 Uiso 1 1 calc R U
H2B H 0.4974 0.8506 0.5324 0.036 Uiso 1 1 calc R U
C3 C 0.51814(17) 0.4834(3) 0.54969(4) 0.0263(3) Uani 1 1 d . .
O3 O 0.48232(15) 0.3161(2) 0.53110(3) 0.0368(3) Uani 1 1 d . .
C4 C 0.51944(17) 0.5219(3) 0.58887(4) 0.0259(3) Uani 1 1 d . .
H4 H 0.4091 0.5082 0.5987 0.031 Uiso 1 1 calc R U
C5 C 0.64532(18) 0.3722(3) 0.60889(4) 0.0273(3) Uani 1 1 d . .
H5 H 0.6204 0.1944 0.6054 0.041 Uiso 1 1 calc DR U
O5 O 0.79652(13) 0.4253(2) 0.59333(3) 0.0333(3) Uani 1 1 d D .
C6 C 0.64955(17) 0.4258(3) 0.64752(4) 0.0266(3) Uani 1 1 d . .
C7 C 0.5706(2) 0.2718(3) 0.67008(4) 0.0346(4) Uani 1 1 d . .
H7 H 0.5131 0.1333 0.6613 0.042 Uiso 1 1 calc R U
C8 C 0.5752(2) 0.3190(3) 0.70551(4) 0.0408(4) Uani 1 1 d . .
H8 H 0.5212 0.2122 0.7208 0.049 Uiso 1 1 calc R U
C9 C 0.6578(2) 0.5200(3) 0.71856(4) 0.0371(4) Uani 1 1 d . .
H9 H 0.6612 0.5515 0.7428 0.045 Uiso 1 1 calc R U
C10 C 0.7354(2) 0.6750(3) 0.69625(4) 0.0395(4) Uani 1 1 d . .
H10 H 0.7919 0.8142 0.7051 0.047 Uiso 1 1 calc R U
C11 C 0.7313(2) 0.6289(3) 0.66086(4) 0.0353(4) Uani 1 1 d . .
H11 H 0.7848 0.7371 0.6457 0.042 Uiso 1 1 calc R U
O12 O 0.85927(13) 0.70179(19) 0.42251(3) 0.0279(2) Uani 1 1 d . .
C13 C 0.90603(19) 0.7131(3) 0.45945(4) 0.0305(3) Uani 1 1 d . .
H13A H 1.0240 0.6968 0.4641 0.037 Uiso 1 1 calc R U
H13B H 0.8444 0.5995 0.4741 0.037 Uiso 1 1 calc R U
C14 C 0.84585(18) 0.9748(3) 0.46031(4) 0.0275(3) Uani 1 1 d . .
O14 O 0.83091(15) 1.1297(2) 0.48180(3) 0.0377(3) Uani 1 1 d . .
C15 C 0.80766(17) 0.9574(3) 0.42132(4) 0.0254(3) Uani 1 1 d . .
H15 H 0.6895 0.9760 0.4155 0.031 Uiso 1 1 calc R U
C16 C 0.91303(18) 1.1165(3) 0.39894(4) 0.0270(3) Uani 1 1 d . .
H16 H 0.8895 1.2923 0.4041 0.041 Uiso 1 1 calc R U
O16 O 1.07725(13) 1.0655(2) 0.40968(3) 0.0322(3) Uani 1 1 d . .
C17 C 0.88219(17) 1.0736(3) 0.36041(4) 0.0267(3) Uani 1 1 d . .
C18 C 0.7872(2) 1.2384(3) 0.34156(4) 0.0359(4) Uani 1 1 d . .
H18 H 0.7435 1.3775 0.3528 0.043 Uiso 1 1 calc R U
C19 C 0.7552(2) 1.2022(4) 0.30635(4) 0.0440(4) Uani 1 1 d . .
H19 H 0.6885 1.3151 0.2938 0.053 Uiso 1 1 calc R U
C20 C 0.8198(2) 1.0035(4) 0.28965(4) 0.0400(4) Uani 1 1 d . .
H20 H 0.7989 0.9800 0.2655 0.048 Uiso 1 1 calc R U
C21 C 0.9152(2) 0.8381(3) 0.30818(4) 0.0396(4) Uani 1 1 d . .
H21 H 0.9602 0.7010 0.2967 0.048 Uiso 1 1 calc R U
C22 C 0.9456(2) 0.8717(3) 0.34351(4) 0.0346(4) Uani 1 1 d . .
H22 H 1.0100 0.7561 0.3561 0.042 Uiso 1 1 calc R U
H16A H 1.130(3) 1.201(4) 0.4081(5) 0.046(6) Uiso 1 1 d . .
H5A H 0.847(2) 0.290(3) 0.5925(6) 0.050(6) Uiso 1 1 d D .

loop_
_atom_site_aniso_label
_atom_site_aniso_U_11
_atom_site_aniso_U_22
_atom_site_aniso_U_33
_atom_site_aniso_U_23
_atom_site_aniso_U_13
_atom_site_aniso_U_12
O1 0.0404(6) 0.0226(5) 0.0279(5) -0.0052(4) -0.0044(4) 0.0021(4)
C2 0.0377(8) 0.0260(7) 0.0273(7) -0.0031(6) -0.0021(6) 0.0012(6)
C3 0.0257(7) 0.0269(7) 0.0261(7) -0.0021(6) -0.0016(5) 0.0017(6)
O3 0.0542(7) 0.0273(6) 0.0288(6) -0.0059(4) -0.0032(5) -0.0043(5)
C4 0.0267(7) 0.0255(7) 0.0255(7) -0.0054(5) 0.0004(5) -0.0014(6)
C5 0.0308(7) 0.0230(7) 0.0282(7) -0.0029(5) 0.0008(6) 0.0016(6)
O5 0.0295(5) 0.0405(6) 0.0301(5) -0.0011(5) 0.0033(4) 0.0100(5)
C6 0.0278(7) 0.0251(7) 0.0269(7) 0.0005(5) -0.0004(5) 0.0043(6)
C7 0.0398(8) 0.0308(8) 0.0331(8) 0.0041(6) -0.0019(6) -0.0045(7)
C8 0.0482(10) 0.0430(10) 0.0314(8) 0.0110(7) 0.0038(7) -0.0030(8)
C9 0.0431(9) 0.0453(9) 0.0228(7) 0.0013(6) -0.0019(6) 0.0059(7)
C10 0.0475(10) 0.0399(9) 0.0310(8) -0.0063(7) -0.0015(7) -0.0067(8)
C11 0.0427(9) 0.0345(8) 0.0288(8) -0.0012(6) 0.0046(6) -0.0083(7)
O12 0.0333(6) 0.0212(5) 0.0292(5) -0.0035(4) -0.0011(4) 0.0000(4)
C13 0.0359(8) 0.0272(8) 0.0283(7) -0.0013(6) -0.0019(6) 0.0006(6)
C14 0.0279(7) 0.0266(7) 0.0281(7) -0.0017(6) 0.0014(5) -0.0020(6)
O14 0.0486(7) 0.0334(6) 0.0311(6) -0.0094(5) 0.0005(5) 0.0020(5)
C15 0.0263(7) 0.0227(7) 0.0273(7) -0.0045(5) -0.0005(5) 0.0022(5)
C16 0.0301(7) 0.0216(7) 0.0293(7) -0.0029(5) -0.0007(6) 0.0011(6)
O16 0.0273(5) 0.0353(6) 0.0337(6) 0.0002(5) -0.0029(4) -0.0082(5)
C17 0.0268(7) 0.0249(7) 0.0285(7) -0.0001(6) 0.0009(5) -0.0028(6)
C18 0.0410(9) 0.0347(8) 0.0323(8) 0.0043(6) 0.0054(6) 0.0088(7)
C19 0.0469(10) 0.0529(11) 0.0322(8) 0.0113(8) -0.0015(7) 0.0101(8)
C20 0.0434(9) 0.0512(10) 0.0253(7) 0.0004(7) -0.0015(6) -0.0062(8)
C21 0.0483(10) 0.0371(9) 0.0333(8) -0.0092(7) 0.0009(7) -0.0003(8)
C22 0.0396(8) 0.0304(8) 0.0335(8) -0.0045(6) -0.0048(6) 0.0048(7)

loop_
_atom_type_symbol
_atom_type_description
_atom_type_scat_dispersion_real
_atom_type_scat_dispersion_imag
_atom_type_scat_source
C C 0.0181 0.0091 'International Tables Vol C Tables 4.2.6.8 and 6.1.1.4'
H H 0.0000 0.0000 'International Tables Vol C Tables 4.2.6.8 and 6.1.1.4'
O O 0.0492 0.0322 'International Tables Vol C Tables 4.2.6.8 and 6.1.1.4'

loop_
_geom_angle_atom_site_label_1
_geom_angle_atom_site_label_2
_geom_angle_atom_site_label_3
_geom_angle
C4 O1 C2 93.25(10)
O1 C2 H2A 113.8
O1 C2 H2B 113.8
O1 C2 C3 88.98(11)
H2A C2 H2B 111.0
C3 C2 H2A 113.8
C3 C2 H2B 113.8
C2 C3 C4 88.83(11)
O3 C3 C2 137.07(14)
O3 C3 C4 134.08(14)
O1 C4 C3 88.88(10)
O1 C4 H4 112.7
O1 C4 C5 113.36(12)
C3 C4 H4 112.7
C5 C4 C3 114.57(12)
C5 C4 H4 112.7
C4 C5 H5 108.6
C4 C5 C6 113.11(12)
O5 C5 C4 105.72(12)
O5 C5 H5 108.6
O5 C5 C6 112.19(12)
C6 C5 H5 108.6
C5 O5 H5A 106.0(14)
C7 C6 C5 120.14(14)
C7 C6 C11 118.88(14)
C11 C6 C5 120.99(13)
C6 C7 H7 119.8
C6 C7 C8 120.36(16)
C8 C7 H7 119.8
C7 C8 H8 119.8
C9 C8 C7 120.36(15)
C9 C8 H8 119.8
C8 C9 H9 120.2
C10 C9 C8 119.57(15)
C10 C9 H9 120.2
C9 C10 H10 119.8
C9 C10 C11 120.35(16)
C11 C10 H10 119.8
C6 C11 H11 119.8
C10 C11 C6 120.47(15)
C10 C11 H11 119.8
C15 O12 C13 93.35(10)
O12 C13 H13A 113.8
O12 C13 H13B 113.8
O12 C13 C14 89.07(11)
H13A C13 H13B 111.0
C14 C13 H13A 113.8
C14 C13 H13B 113.8
C13 C14 C15 88.78(11)
O14 C14 C13 136.43(14)
O14 C14 C15 134.78(14)
O12 C15 C14 88.66(10)
O12 C15 H15 112.7
O12 C15 C16 113.13(11)
C14 C15 H15 112.7
C16 C15 C14 114.78(12)
C16 C15 H15 112.7
C15 C16 H16 108.4
C15 C16 C17 112.75(12)
O16 C16 C15 106.13(11)
O16 C16 H16 108.4
O16 C16 C17 112.53(11)
C17 C16 H16 108.4
C16 O16 H16A 106.6(15)
C18 C17 C16 119.34(14)
C18 C17 C22 118.89(14)
C22 C17 C16 121.76(13)
C17 C18 H18 119.7
C17 C18 C19 120.61(16)
C19 C18 H18 119.7
C18 C19 H19 119.9
C20 C19 C18 120.29(16)
C20 C19 H19 119.9
C19 C20 H20 120.2
C19 C20 C21 119.59(15)
C21 C20 H20 120.2
C20 C21 H21 119.8
C20 C21 C22 120.34(16)
C22 C21 H21 119.8
C17 C22 C21 120.27(15)
C17 C22 H22 119.9
C21 C22 H22 119.9

loop_
_geom_bond_atom_site_label_1
_geom_bond_atom_site_label_2
_geom_bond_distance
O1 C2 1.4689(17)
O1 C4 1.4573(18)
C2 H2A 0.9900
C2 H2B 0.9900
C2 C3 1.513(2)
C3 O3 1.1930(18)
C3 C4 1.5266(18)
C4 H4 1.0000
C4 C5 1.516(2)
C5 H5 1.0000
C5 O5 1.4311(18)
C5 C6 1.5186(19)
O5 H5A 0.846(16)
C6 C7 1.386(2)
C6 C11 1.389(2)
C7 H7 0.9500
C7 C8 1.391(2)
C8 H8 0.9500
C8 C9 1.379(3)
C9 H9 0.9500
C9 C10 1.378(2)
C10 H10 0.9500
C10 C11 1.388(2)
C11 H11 0.9500
O12 C13 1.4676(17)
O12 C15 1.4585(17)
C13 H13A 0.9900
C13 H13B 0.9900
C13 C14 1.512(2)
C14 O14 1.1932(19)
C14 C15 1.5312(19)
C15 H15 1.0000
C15 C16 1.517(2)
C16 H16 1.0000
C16 O16 1.4339(18)
C16 C17 1.5198(19)
O16 H16A 0.86(2)
C17 C18 1.386(2)
C17 C22 1.390(2)
C18 H18 0.9500
C18 C19 1.391(2)
C19 H19 0.9500
C19 C20 1.377(3)
C20 H20 0.9500
C20 C21 1.383(3)
C21 H21 0.9500
C21 C22 1.391(2)
C22 H22 0.9500

loop_
_geom_hbond_atom_site_label_D
_geom_hbond_atom_site_label_H
_geom_hbond_atom_site_label_A
_geom_hbond_distance_DH
_geom_hbond_distance_HA
_geom_hbond_distance_DA
_geom_hbond_angle_DHA
_geom_hbond_site_symmetry_A
O16 H16A O1 0.86(2) 2.51(2) 3.0578(15) 122.3(18) 3_776
O16 H16A O5 0.86(2) 2.13(2) 2.9705(17) 166(2) 3_776
O5 H5A O12 0.846(16) 2.513(19) 3.0062(15) 118.2(16) 3_766
O5 H5A O16 0.846(16) 2.043(17) 2.8763(17) 168.5(19) 3_766
